data_2014784
loop_
_publ_author_name
'Phillips, Andrew D.'
'Power, Philip P.'

_publ_section_title
;
 A main-group donor--acceptor adduct:
 1,3,4,5-tetramethylimidazol-2-ylidene--tris(pentafluorophenyl)borane
;
_journal_issue 5
_journal_name_full 'Acta Crystallographica Section C'
_journal_page_first o291
_journal_page_last o293
_journal_paper_doi 10.1107/S0108270105006293
_journal_volume 61
_journal_year 2005
_chemical_formula_iupac 'C25 H12 B F15 N2'
_chemical_formula_moiety 'C25 H12 B F15 N2'
_chemical_formula_sum 'C25 H12 B F15 N2'
_chemical_formula_weight 636.18
_chemical_name_systematic
;
1,3,4,5-tetramethylimidazol-2-ylidene--tris(pentafluorophenyl)borane
;
_space_group_IT_number 15
_symmetry_cell_setting monoclinic
_symmetry_space_group_name_Hall '-C 2yc'
_symmetry_space_group_name_H-M 'C 1 2/c 1'
_atom_sites_solution_hydrogens geom
_atom_sites_solution_primary direct
_atom_sites_solution_secondary difmap
_audit_creation_method SHELXL97
_cell_angle_alpha 90.00
_cell_angle_beta 125.102(2)
_cell_angle_gamma 90.00
_cell_formula_units_Z 8
_cell_length_a 24.253(2)
_cell_length_b 13.9530(12)
_cell_length_c 20.2762(19)
_cell_measurement_reflns_used 924
_cell_measurement_temperature 90(2)
_cell_measurement_theta_max 31.4475
_cell_measurement_theta_min 2.4775
_cell_volume 5613.6(9)
_computing_cell_refinement 'SAINT (Bruker, 2002)'
_computing_data_collection 'SMART (Bruker, 2001)'
_computing_data_reduction SAINT
_computing_molecular_graphics 'XP in SHELXTL (Sheldrick, 1994)'
_computing_publication_material SHELXL97
_computing_structure_refinement 'SHELXL97 (Sheldrick, 1997)'
_computing_structure_solution 'SHELXS97 (Sheldrick, 1997)'
_diffrn_ambient_temperature 90(2)
_diffrn_detector_area_resol_mean 8.3
_diffrn_measured_fraction_theta_full 0.992
_diffrn_measured_fraction_theta_max 0.933
_diffrn_measurement_device_type 'Bruker SMART 1000 CCD area-detector'
_diffrn_measurement_method \w
_diffrn_radiation_monochromator graphite
_diffrn_radiation_type MoK\a
_diffrn_radiation_wavelength 0.71073
_diffrn_reflns_av_R_equivalents 0.0263
_diffrn_reflns_av_sigmaI/netI 0.0254
_diffrn_reflns_limit_h_max 34
_diffrn_reflns_limit_h_min -35
_diffrn_reflns_limit_k_max 19
_diffrn_reflns_limit_k_min -19
_diffrn_reflns_limit_l_max 28
_diffrn_reflns_limit_l_min -29
_diffrn_reflns_number 36849
_diffrn_reflns_theta_full 25.00
_diffrn_reflns_theta_max 31.47
_diffrn_reflns_theta_min 1.78
_diffrn_standards_decay_% 0.1
_diffrn_standards_interval_count 0
_diffrn_standards_interval_time 0
_diffrn_standards_number 0
_exptl_absorpt_coefficient_mu 0.159
_exptl_absorpt_correction_T_max 0.9679
_exptl_absorpt_correction_T_min 0.9383
_exptl_absorpt_correction_type multi-scan
_exptl_absorpt_process_details '(SADABS; Blessing, 1995; Sheldrick, 2003)'
_exptl_crystal_colour colourless
_exptl_crystal_density_diffrn 1.505
_exptl_crystal_density_meas ?
_exptl_crystal_density_method 'not measured'
_exptl_crystal_description block
_exptl_crystal_F_000 2528
_exptl_crystal_size_max 0.41
_exptl_crystal_size_mid 0.22
_exptl_crystal_size_min 0.20
_refine_diff_density_max 0.380
_refine_diff_density_min -0.216
_refine_ls_extinction_method none
_refine_ls_goodness_of_fit_ref 1.069
_refine_ls_hydrogen_treatment constr
_refine_ls_matrix_type full
_refine_ls_number_parameters 436
_refine_ls_number_reflns 8716
_refine_ls_number_restraints 0
_refine_ls_restrained_S_all 1.069
_refine_ls_R_factor_all 0.0521
_refine_ls_R_factor_gt 0.0372
_refine_ls_shift/su_max 0.001
_refine_ls_shift/su_mean 0.000
_refine_ls_structure_factor_coef Fsqd
_refine_ls_weighting_details 'calc w = 1/[\s^2^(Fo^2^)+(0.0541P)^2^+1.1478P] where P=(Fo^2^+2Fc^2^)/3'
_refine_ls_weighting_scheme calc
_refine_ls_wR_factor_gt 0.0980
_refine_ls_wR_factor_ref 0.1033
_reflns_number_gt 6544
_reflns_number_total 8716
_reflns_threshold_expression I>2\s(I)
_cod_data_source_file dn1084.cif
_cod_data_source_block I
_cod_depositor_comments
;
The following automatic conversions were performed:
'_geom_bond_publ_flag' value 'Yes' changed to 'yes' according to
'/home/saulius/struct/CIF-dictionaries/cif_core.dic' dictionary named
'cif_core.dic' version 2.4.1 from 2010-06-29 (8 times).

Automatic conversion script
Id: cif_fix_enum 1527 2010-12-29 10:47:43Z saulius 

The following automatic conversions were performed:

'_geom_bond_publ_flag' value 'Yes' changed to 'yes' according to
/home/saulius/struct/CIF-dictionaries/cif_core.dic dictionary named
'cif_core.dic' version 2.4.1 from 2010-06-29 (8
times).

'_geom_angle_publ_flag' value 'Yes' changed to 'yes'
according to /home/saulius/struct/CIF-dictionaries/cif_core.dic
dictionary named 'cif_core.dic' version 2.4.1 from 2010-06-29 (11
times).

Automatic conversion script
Id: cif_fix_values 1715 2011-07-08 13:25:40Z adriana 

The following automatic conversions were performed:

'_exptl_crystal_density_meas' value 'not measured' was changed to '?'
- the value is perceived as not measured.

Automatic conversion script
Id: cif_fix_values 3008 2015-01-20 13:52:24Z robertas 
;
_cod_original_sg_symbol_H-M 'C 2/c'
_cod_database_code 2014784
_cod_database_fobs_code 2014784

loop_
_symmetry_equiv_pos_as_xyz
'x, y, z'
'-x, y, -z+1/2'
'x+1/2, y+1/2, z'
'-x+1/2, y+1/2, -z+1/2'
'-x, -y, -z'
'x, -y, z-1/2'
'-x+1/2, -y+1/2, -z'
'x+1/2, -y+1/2, z-1/2'

loop_
_atom_site_label
_atom_site_fract_x
_atom_site_fract_y
_atom_site_fract_z
_atom_site_U_iso_or_equiv
_atom_site_adp_type
_atom_site_calc_flag
_atom_site_refinement_flags
_atom_site_occupancy
_atom_site_disorder_assembly
_atom_site_disorder_group
_atom_site_type_symbol
F1 0.24463(4) 0.49887(5) 0.13894(4) 0.02760(15) Uani d . 1 . . F
F2 0.21528(5) 0.38147(5) 0.01922(5) 0.0415(2) Uani d . 1 . . F
F3 0.13314(5) 0.44071(6) -0.13753(5) 0.0442(2) Uani d . 1 . . F
F4 0.08185(4) 0.62297(6) -0.16985(4) 0.03292(17) Uani d . 1 . . F
F5 0.10838(3) 0.73918(5) -0.05406(4) 0.02616(15) Uani d . 1 . . F
F6 0.23586(3) 0.82370(5) 0.06318(4) 0.02781(15) Uani d . 1 . . F
F7 0.19775(4) 1.00542(6) 0.02052(6) 0.0441(2) Uani d . 1 . . F
F8 0.10178(5) 1.08394(6) 0.03411(6) 0.0482(2) Uani d . 1 . . F
F9 0.04706(4) 0.97695(6) 0.09523(6) 0.0417(2) Uani d . 1 . . F
F10 0.08452(4) 0.79737(5) 0.13976(5) 0.02993(16) Uani d . 1 . . F
F11 0.04653(3) 0.66193(5) 0.02622(4) 0.02340(14) Uani d . 1 . . F
F12 -0.02739(3) 0.54040(5) 0.04703(4) 0.02627(15) Uani d . 1 . . F
F13 0.03233(3) 0.41853(5) 0.17418(4) 0.03018(16) Uani d . 1 . . F
F14 0.16981(3) 0.42592(5) 0.28592(4) 0.02529(15) Uani d . 1 . . F
F15 0.24317(3) 0.55184(5) 0.27187(4) 0.02443(14) Uani d . 1 . . F
N1 0.28408(5) 0.74159(7) 0.27513(6) 0.02392(19) Uani d . 1 . . N
N2 0.32796(5) 0.68601(7) 0.21623(6) 0.02298(19) Uani d . 1 . . N
C1 0.26807(5) 0.70278(8) 0.20477(6) 0.0207(2) Uani d . 1 . . C
C2 0.38112(6) 0.71136(9) 0.29445(7) 0.0265(2) Uani d . 1 . . C
C3 0.35338(6) 0.74714(9) 0.33092(7) 0.0266(2) Uani d . 1 . . C
C4 0.33929(6) 0.65267(10) 0.15658(8) 0.0280(2) Uani d . 1 . . C
H4C 0.3014(8) 0.6635(11) 0.1037(9) 0.027(4) Uiso d . 1 . . H
H4B 0.3767(9) 0.6863(12) 0.1641(10) 0.038(4) Uiso d . 1 . . H
H4A 0.3497(8) 0.5851(12) 0.1636(9) 0.034(4) Uiso d . 1 . . H
C5 0.45295(6) 0.69679(11) 0.32530(9) 0.0345(3) Uani d . 1 . . C
H5C 0.4619(10) 0.6283(15) 0.3215(12) 0.057(5) Uiso d . 1 . . H
H5B 0.4651(8) 0.7340(12) 0.2933(10) 0.038(4) Uiso d . 1 . . H
H5A 0.4828(10) 0.7109(14) 0.3847(12) 0.051(5) Uiso d . 1 . . H
C6 0.38438(7) 0.79002(11) 0.41249(8) 0.0344(3) Uani d . 1 . . C
H6C 0.3681(8) 0.7600(12) 0.4415(10) 0.039(4) Uiso d . 1 . . H
H6B 0.4317(10) 0.7795(15) 0.4412(12) 0.054(5) Uiso d . 1 . . H
H6A 0.3736(9) 0.8622(14) 0.4078(10) 0.044(4) Uiso d . 1 . . H
C7 0.23698(7) 0.77190(11) 0.29403(8) 0.0311(3) Uani d . 1 . . C
H7C 0.1906(8) 0.7450(11) 0.2537(10) 0.033(4) Uiso d . 1 . . H
H7B 0.2545(10) 0.7494(13) 0.3474(12) 0.050(5) Uiso d . 1 . . H
H7A 0.2336(10) 0.8443(16) 0.2939(12) 0.059(5) Uiso d . 1 . . H
C8 0.17966(5) 0.62688(8) 0.05030(6) 0.0201(2) Uani d . 1 . . C
C9 0.20386(6) 0.53324(9) 0.06233(7) 0.0235(2) Uani d . 1 . . C
C10 0.18938(7) 0.47061(9) 0.00168(8) 0.0290(2) Uani d . 1 . . C
C11 0.14819(7) 0.50031(9) -0.07748(8) 0.0306(3) Uani d . 1 . . C
C12 0.12252(6) 0.59173(9) -0.09361(7) 0.0260(2) Uani d . 1 . . C
C13 0.13824(5) 0.65200(8) -0.03063(7) 0.0221(2) Uani d . 1 . . C
C14 0.16143(5) 0.79876(8) 0.10186(6) 0.0214(2) Uani d . 1 . . C
C15 0.18869(6) 0.85884(9) 0.07253(7) 0.0242(2) Uani d . 1 . . C
C16 0.16951(6) 0.95270(9) 0.04930(8) 0.0306(3) Uani d . 1 . . C
C17 0.12100(7) 0.99259(9) 0.05580(8) 0.0337(3) Uani d . 1 . . C
C18 0.09325(7) 0.93826(9) 0.08642(8) 0.0306(3) Uani d . 1 . . C
C19 0.11391(6) 0.84413(9) 0.10888(7) 0.0253(2) Uani d . 1 . . C
C20 0.14828(5) 0.61770(8) 0.14965(6) 0.01846(19) Uani d . 1 . . C
C21 0.07889(5) 0.60789(8) 0.09431(6) 0.01914(19) Uani d . 1 . . C
C22 0.03954(5) 0.54425(8) 0.10244(6) 0.0203(2) Uani d . 1 . . C
C23 0.06975(5) 0.48252(8) 0.16738(6) 0.0213(2) Uani d . 1 . . C
C24 0.13875(5) 0.48676(8) 0.22347(6) 0.0201(2) Uani d . 1 . . C
C25 0.17593(5) 0.55356(8) 0.21376(6) 0.01941(19) Uani d . 1 . . C
B1 0.18992(6) 0.68792(9) 0.12664(7) 0.0194(2) Uani d . 1 . . B

loop_
_atom_site_aniso_label
_atom_site_aniso_U_11
_atom_site_aniso_U_22
_atom_site_aniso_U_33
_atom_site_aniso_U_12
_atom_site_aniso_U_13
_atom_site_aniso_U_23
F1 0.0321(4) 0.0258(4) 0.0267(3) 0.0017(3) 0.0179(3) 0.0034(3)
F2 0.0700(6) 0.0219(4) 0.0481(5) 0.0004(4) 0.0430(5) -0.0014(3)
F3 0.0725(6) 0.0355(4) 0.0359(4) -0.0182(4) 0.0377(5) -0.0149(3)
F4 0.0289(4) 0.0499(5) 0.0185(3) -0.0082(3) 0.0127(3) -0.0024(3)
F5 0.0221(3) 0.0330(4) 0.0212(3) 0.0035(3) 0.0112(3) 0.0039(3)
F6 0.0223(3) 0.0305(4) 0.0327(4) -0.0024(3) 0.0169(3) 0.0032(3)
F7 0.0435(5) 0.0329(4) 0.0594(6) -0.0029(4) 0.0317(5) 0.0149(4)
F8 0.0545(6) 0.0233(4) 0.0628(6) 0.0078(4) 0.0314(5) 0.0096(4)
F9 0.0424(5) 0.0346(4) 0.0529(5) 0.0119(4) 0.0302(4) 0.0006(4)
F10 0.0306(4) 0.0306(4) 0.0361(4) 0.0014(3) 0.0236(3) 0.0008(3)
F11 0.0178(3) 0.0288(3) 0.0189(3) -0.0009(3) 0.0078(3) 0.0064(3)
F12 0.0141(3) 0.0361(4) 0.0213(3) -0.0042(3) 0.0059(3) 0.0041(3)
F13 0.0224(3) 0.0371(4) 0.0285(3) -0.0065(3) 0.0132(3) 0.0089(3)
F14 0.0228(3) 0.0293(4) 0.0210(3) 0.0023(3) 0.0109(3) 0.0085(3)
F15 0.0159(3) 0.0307(4) 0.0197(3) -0.0024(3) 0.0062(3) 0.0020(3)
N1 0.0196(4) 0.0262(5) 0.0220(4) -0.0056(4) 0.0097(4) -0.0038(4)
N2 0.0173(4) 0.0247(5) 0.0234(4) -0.0027(3) 0.0097(4) 0.0003(4)
C1 0.0176(5) 0.0214(5) 0.0203(5) -0.0028(4) 0.0092(4) 0.0005(4)
C2 0.0174(5) 0.0258(5) 0.0256(5) -0.0042(4) 0.0061(4) 0.0019(4)
C3 0.0203(5) 0.0271(6) 0.0229(5) -0.0054(4) 0.0068(4) -0.0007(4)
C4 0.0229(5) 0.0340(7) 0.0307(6) -0.0015(5) 0.0174(5) 0.0008(5)
C5 0.0179(5) 0.0365(7) 0.0371(7) -0.0017(5) 0.0088(5) 0.0008(6)
C6 0.0294(6) 0.0361(7) 0.0248(6) -0.0078(5) 0.0081(5) -0.0070(5)
C7 0.0285(6) 0.0377(7) 0.0280(6) -0.0058(5) 0.0167(5) -0.0109(5)
C8 0.0170(5) 0.0240(5) 0.0198(5) -0.0039(4) 0.0109(4) -0.0010(4)
C9 0.0246(5) 0.0252(5) 0.0230(5) -0.0035(4) 0.0150(5) 0.0000(4)
C10 0.0402(7) 0.0211(5) 0.0355(6) -0.0052(5) 0.0275(6) -0.0028(5)
C11 0.0406(7) 0.0304(6) 0.0291(6) -0.0150(5) 0.0249(6) -0.0109(5)
C12 0.0234(5) 0.0362(6) 0.0201(5) -0.0090(5) 0.0136(4) -0.0033(5)
C13 0.0184(5) 0.0263(5) 0.0226(5) -0.0038(4) 0.0124(4) -0.0008(4)
C14 0.0184(5) 0.0220(5) 0.0195(5) -0.0027(4) 0.0084(4) -0.0008(4)
C15 0.0192(5) 0.0257(5) 0.0247(5) -0.0037(4) 0.0109(4) -0.0006(4)
C16 0.0287(6) 0.0254(6) 0.0333(6) -0.0048(5) 0.0153(5) 0.0039(5)
C17 0.0341(7) 0.0212(6) 0.0377(7) 0.0005(5) 0.0158(6) 0.0018(5)
C18 0.0288(6) 0.0274(6) 0.0338(6) 0.0026(5) 0.0168(5) -0.0024(5)
C19 0.0239(5) 0.0253(5) 0.0261(5) -0.0019(4) 0.0140(5) -0.0014(4)
C20 0.0171(4) 0.0217(5) 0.0162(4) -0.0015(4) 0.0094(4) -0.0009(4)
C21 0.0179(5) 0.0224(5) 0.0151(4) 0.0001(4) 0.0083(4) 0.0022(4)
C22 0.0147(4) 0.0264(5) 0.0179(5) -0.0026(4) 0.0081(4) -0.0007(4)
C23 0.0190(5) 0.0258(5) 0.0206(5) -0.0037(4) 0.0122(4) 0.0009(4)
C24 0.0193(5) 0.0238(5) 0.0158(4) 0.0013(4) 0.0092(4) 0.0027(4)
C25 0.0153(4) 0.0241(5) 0.0158(4) -0.0013(4) 0.0072(4) -0.0014(4)
B1 0.0162(5) 0.0222(6) 0.0182(5) -0.0026(4) 0.0089(4) -0.0009(4)

loop_
_atom_type_symbol
_atom_type_description
_atom_type_scat_dispersion_real
_atom_type_scat_dispersion_imag
_atom_type_scat_source
C C 0.0033 0.0016 'International Tables Vol C Tables 4.2.6.8 and 6.1.1.4'
H H 0.0000 0.0000 'International Tables Vol C Tables 4.2.6.8 and 6.1.1.4'
B B 0.0013 0.0007 'International Tables Vol C Tables 4.2.6.8 and 6.1.1.4'
N N 0.0061 0.0033 'International Tables Vol C Tables 4.2.6.8 and 6.1.1.4'
F F 0.0171 0.0103 'International Tables Vol C Tables 4.2.6.8 and 6.1.1.4'

loop_
_geom_angle_atom_site_label_1
_geom_angle_atom_site_label_2
_geom_angle_atom_site_label_3
_geom_angle
_geom_angle_publ_flag
C1 N1 C3 111.08(10) yes
C1 N1 C7 126.66(10) ?
C3 N1 C7 122.24(10) ?
C1 N2 C2 110.49(10) yes
C1 N2 C4 127.37(10) ?
C2 N2 C4 122.02(10) ?
N2 C1 N1 104.98(9) yes
N2 C1 B1 132.38(10) yes
N1 C1 B1 122.59(9) yes
C3 C2 N2 106.88(10) ?
C3 C2 C5 130.72(12) ?
N2 C2 C5 122.39(12) ?
C2 C3 N1 106.53(10) ?
C2 C3 C6 131.55(11) ?
N1 C3 C6 121.88(11) ?
N2 C4 H4C 111.5(9) ?
N2 C4 H4B 109.0(10) ?
H4C C4 H4B 108.7(13) ?
N2 C4 H4A 110.3(9) ?
H4C C4 H4A 109.1(13) ?
H4B C4 H4A 108.2(14) ?
C2 C5 H5C 110.8(11) ?
C2 C5 H5B 111.5(10) ?
H5C C5 H5B 106.9(14) ?
C2 C5 H5A 109.8(11) ?
H5C C5 H5A 104.0(16) ?
H5B C5 H5A 113.5(15) ?
C3 C6 H6C 112.1(10) ?
C3 C6 H6B 106.1(12) ?
H6C C6 H6B 109.1(15) ?
C3 C6 H6A 110.5(9) ?
H6C C6 H6A 107.9(14) ?
H6B C6 H6A 111.1(16) ?
N1 C7 H7C 110.7(9) ?
N1 C7 H7B 107.2(11) ?
H7C C7 H7B 111.0(14) ?
N1 C7 H7A 111.2(11) ?
H7C C7 H7A 108.6(15) ?
H7B C7 H7A 108.1(15) ?
C13 C8 C9 112.87(10) ?
C13 C8 B1 126.34(10) ?
C9 C8 B1 119.77(9) ?
F1 C9 C10 116.07(11) ?
F1 C9 C8 119.06(10) ?
C10 C9 C8 124.86(11) ?
F2 C10 C11 120.06(11) ?
F2 C10 C9 120.60(12) ?
C11 C10 C9 119.33(12) ?
F3 C11 C12 120.70(12) ?
F3 C11 C10 120.49(12) ?
C12 C11 C10 118.81(11) ?
F4 C12 C11 120.55(11) ?
F4 C12 C13 119.66(12) ?
C11 C12 C13 119.79(11) ?
F5 C13 C12 114.40(10) ?
F5 C13 C8 121.25(10) ?
C12 C13 C8 124.33(11) ?
C19 C14 C15 113.17(10) ?
C19 C14 B1 128.42(10) ?
C15 C14 B1 118.37(10) ?
F6 C15 C16 116.24(10) ?
F6 C15 C14 119.18(10) ?
C16 C15 C14 124.54(11) ?
F7 C16 C17 119.82(12) ?
F7 C16 C15 120.77(11) ?
C17 C16 C15 119.41(11) ?
F8 C17 C16 120.55(12) ?
F8 C17 C18 120.24(12) ?
C16 C17 C18 119.19(12) ?
F9 C18 C17 119.97(12) ?
F9 C18 C19 120.54(12) ?
C17 C18 C19 119.48(12) ?
F10 C19 C18 114.89(10) ?
F10 C19 C14 120.95(10) ?
C18 C19 C14 124.15(11) ?
C25 C20 C21 113.54(9) ?
C25 C20 B1 126.82(9) ?
C21 C20 B1 118.80(9) ?
F11 C21 C22 116.31(9) ?
F11 C21 C20 119.26(9) ?
C22 C21 C20 124.41(9) ?
F12 C22 C23 119.78(9) ?
F12 C22 C21 120.79(9) ?
C23 C22 C21 119.42(9) ?
F13 C23 C22 119.77(9) ?
F13 C23 C24 121.13(10) ?
C22 C23 C24 119.08(10) ?
F14 C24 C23 120.49(9) ?
F14 C24 C25 120.12(9) ?
C23 C24 C25 119.38(10) ?
F15 C25 C24 114.83(9) ?
F15 C25 C20 121.05(9) ?
C24 C25 C20 124.12(10) ?
C1 B1 C14 102.98(8) yes
C1 B1 C20 110.85(9) yes
C14 B1 C20 115.10(9) yes
C1 B1 C8 115.91(9) yes
C14 B1 C8 112.71(9) yes
C20 B1 C8 99.84(8) yes

loop_
_geom_bond_atom_site_label_1
_geom_bond_atom_site_label_2
_geom_bond_site_symmetry_2
_geom_bond_distance
_geom_bond_publ_flag
F1 C9 . 1.3617(13) ?
F2 C10 . 1.3458(15) ?
F3 C11 . 1.3402(14) ?
F4 C12 . 1.3413(13) ?
F5 C13 . 1.3543(14) ?
F6 C15 . 1.3544(13) ?
F7 C16 . 1.3455(14) ?
F8 C17 . 1.3415(15) ?
F9 C18 . 1.3447(15) ?
F10 C19 . 1.3562(13) ?
F11 C21 . 1.3582(12) ?
F12 C22 . 1.3426(12) ?
F13 C23 . 1.3355(12) ?
F14 C24 . 1.3396(12) ?
F15 C25 . 1.3558(12) ?
N1 C1 . 1.3572(14) yes
N1 C3 . 1.3870(15) yes
N1 C7 . 1.4610(16) ?
N2 C1 . 1.3529(14) yes
N2 C2 . 1.3968(15) yes
N2 C4 . 1.4620(15) ?
C1 B1 . 1.6407(16) yes
C2 C3 . 1.3494(18) ?
C2 C5 . 1.4881(17) ?
C3 C6 . 1.4929(17) ?
C4 H4C . 0.940(16) ?
C4 H4B . 0.952(17) ?
C4 H4A . 0.965(17) ?
C5 H5C . 0.99(2) ?
C5 H5B . 0.998(17) ?
C5 H5A . 1.005(19) ?
C6 H6C . 0.971(18) ?
C6 H6B . 0.95(2) ?
C6 H6A . 1.032(19) ?
C7 H7C . 1.008(17) ?
C7 H7B . 0.96(2) ?
C7 H7A . 1.01(2) ?
C8 C13 . 1.3888(15) ?
C8 C9 . 1.3951(16) ?
C8 B1 . 1.6555(16) yes
C9 C10 . 1.3794(17) ?
C10 C11 . 1.3791(19) ?
C11 C12 . 1.3738(19) ?
C12 C13 . 1.3868(16) ?
C14 C19 . 1.3922(16) ?
C14 C15 . 1.3948(15) ?
C14 B1 . 1.6500(17) yes
C15 C16 . 1.3788(17) ?
C16 C17 . 1.3748(19) ?
C17 C18 . 1.3760(19) ?
C18 C19 . 1.3860(17) ?
C20 C25 . 1.3920(15) ?
C20 C21 . 1.3923(14) ?
C20 B1 . 1.6552(15) yes
C21 C22 . 1.3809(14) ?
C22 C23 . 1.3795(15) ?
C23 C24 . 1.3816(15) ?
C24 C25 . 1.3873(15) ?

loop_
_geom_torsion_atom_site_label_1
_geom_torsion_atom_site_label_2
_geom_torsion_atom_site_label_3
_geom_torsion_atom_site_label_4
_geom_torsion
C2 N2 C1 N1 1.97(12)
C4 N2 C1 N1 -173.94(11)
C2 N2 C1 B1 179.62(11)
C4 N2 C1 B1 3.71(19)
C3 N1 C1 N2 -1.36(13)
C7 N1 C1 N2 -179.47(11)
C3 N1 C1 B1 -179.30(10)
C7 N1 C1 B1 2.59(18)
C1 N2 C2 C3 -1.89(13)
C4 N2 C2 C3 174.28(11)
C1 N2 C2 C5 177.31(11)
C4 N2 C2 C5 -6.52(18)
N2 C2 C3 N1 0.97(13)
C5 C2 C3 N1 -178.13(13)
N2 C2 C3 C6 -176.52(13)
C5 C2 C3 C6 4.4(2)
C1 N1 C3 C2 0.23(13)
C7 N1 C3 C2 178.44(11)
C1 N1 C3 C6 178.02(11)
C7 N1 C3 C6 -3.77(18)
C13 C8 C9 F1 -179.37(9)
B1 C8 C9 F1 -10.21(14)
C13 C8 C9 C10 0.24(16)
B1 C8 C9 C10 169.41(10)
F1 C9 C10 F2 -0.54(16)
C8 C9 C10 F2 179.84(10)
F1 C9 C10 C11 179.76(10)
C8 C9 C10 C11 0.14(18)
F2 C10 C11 F3 0.55(18)
C9 C10 C11 F3 -179.75(11)
F2 C10 C11 C12 -179.93(11)
C9 C10 C11 C12 -0.23(18)
F3 C11 C12 F4 0.04(17)
C10 C11 C12 F4 -179.48(10)
F3 C11 C12 C13 179.45(10)
C10 C11 C12 C13 -0.07(17)
F4 C12 C13 F5 1.34(14)
C11 C12 C13 F5 -178.08(10)
F4 C12 C13 C8 179.92(10)
C11 C12 C13 C8 0.50(17)
C9 C8 C13 F5 177.92(9)
B1 C8 C13 F5 9.61(16)
C9 C8 C13 C12 -0.56(15)
B1 C8 C13 C12 -168.87(10)
C19 C14 C15 F6 179.67(10)
B1 C14 C15 F6 1.92(15)
C19 C14 C15 C16 -2.51(17)
B1 C14 C15 C16 179.73(11)
F6 C15 C16 F7 -1.17(17)
C14 C15 C16 F7 -179.05(11)
F6 C15 C16 C17 178.89(11)
C14 C15 C16 C17 1.0(2)
F7 C16 C17 F8 -0.4(2)
C15 C16 C17 F8 179.56(12)
F7 C16 C17 C18 -179.08(12)
C15 C16 C17 C18 0.9(2)
F8 C17 C18 F9 -0.5(2)
C16 C17 C18 F9 178.20(12)
F8 C17 C18 C19 -179.71(12)
C16 C17 C18 C19 -1.0(2)
F9 C18 C19 F10 -0.43(17)
C17 C18 C19 F10 178.77(11)
F9 C18 C19 C14 -179.91(11)
C17 C18 C19 C14 -0.7(2)
C15 C14 C19 F10 -177.11(10)
B1 C14 C19 F10 0.37(18)
C15 C14 C19 C18 2.35(17)
B1 C14 C19 C18 179.83(11)
C25 C20 C21 F11 -175.62(9)
B1 C20 C21 F11 -5.36(14)
C25 C20 C21 C22 2.71(16)
B1 C20 C21 C22 172.96(10)
F11 C21 C22 F12 -2.89(15)
C20 C21 C22 F12 178.74(10)
F11 C21 C22 C23 175.62(10)
C20 C21 C22 C23 -2.75(17)
F12 C22 C23 F13 0.83(16)
C21 C22 C23 F13 -177.70(10)
F12 C22 C23 C24 179.39(10)
C21 C22 C23 C24 0.86(16)
F13 C23 C24 F14 0.48(16)
C22 C23 C24 F14 -178.06(10)
F13 C23 C24 C25 179.27(10)
C22 C23 C24 C25 0.73(16)
F14 C24 C25 F15 -1.09(15)
C23 C24 C25 F15 -179.89(9)
F14 C24 C25 C20 178.14(10)
C23 C24 C25 C20 -0.66(17)
C21 C20 C25 F15 178.20(9)
B1 C20 C25 F15 8.88(16)
C21 C20 C25 C24 -0.98(15)
B1 C20 C25 C24 -170.31(10)
N2 C1 B1 C14 -113.18(13)
N1 C1 B1 C14 64.13(12)
N2 C1 B1 C20 123.21(12)
N1 C1 B1 C20 -59.49(13)
N2 C1 B1 C8 10.35(17)
N1 C1 B1 C8 -172.34(10)
C19 C14 B1 C1 -110.62(12)
C15 C14 B1 C1 66.74(12)
C19 C14 B1 C20 10.13(16)
C15 C14 B1 C20 -172.50(9)
C19 C14 B1 C8 123.75(12)
C15 C14 B1 C8 -58.88(13)
C25 C20 B1 C1 -20.09(15)
C21 C20 B1 C1 171.09(10)
C25 C20 B1 C14 -136.44(11)
C21 C20 B1 C14 54.74(13)
C25 C20 B1 C8 102.64(11)
C21 C20 B1 C8 -66.19(11)
C13 C8 B1 C1 -133.55(11)
C9 C8 B1 C1 58.87(13)
C13 C8 B1 C14 -15.26(14)
C9 C8 B1 C14 177.16(9)
C13 C8 B1 C20 107.38(11)
C9 C8 B1 C20 -60.21(11)

loop_
_cod_related_entry_id
_cod_related_entry_database
_cod_related_entry_code
1 ChemSpider 21133879
